data_7150148
loop_
_publ_author_name
'Boyd, Derek R.'
'Sharma, Narain D.'
'Llamas, Nuria M.'
'Malone, John F.'
'O'Dowd, Colin R'
'Allen, Christopher C. R.'

_publ_section_title
;
 Chemoenzymatic synthesis of carbasugars from iodobenzene.
;
_journal_issue 10
_journal_name_full 'Organic &amp; biomolecular chemistry'
_journal_page_first 1953
_journal_page_last 1963
_journal_paper_doi 10.1039/b502009c
_journal_volume 3
_journal_year 2005
_chemical_formula_moiety 'C25 H26 O8'
_chemical_formula_sum 'C25 H26 O8'
_chemical_formula_weight 454.46
_chemical_melting_point 156
_chemical_name_common
;Methyl 6,7-di(benzoyloxy)-2,2-dimethylperhydro-1,3-
benzodioxole-4-carboxylate
;
_chemical_name_systematic
;
Methyl 6,7-di(benzoyloxy)-2,2-dimethylperhydro-1,3-benzodioxole-4-carboxylate
;
_space_group_IT_number 19
_symmetry_cell_setting orthorhombic
_symmetry_space_group_name_Hall 'P 2ac 2ab'
_symmetry_space_group_name_H-M 'P 21 21 21'
_atom_sites_solution_hydrogens geom
_atom_sites_solution_primary direct
_atom_sites_solution_secondary difmap
_audit_creation_method SHELXL-97
_cell_angle_alpha 90.0
_cell_angle_beta 90.0
_cell_angle_gamma 90.0
_cell_formula_units_Z 4
_cell_length_a 6.622(2)
_cell_length_b 8.534(2)
_cell_length_c 39.364(13)
_cell_measurement_temperature 150(2)
_cell_volume 2224.5(11)
_computing_cell_refinement 'Bruker XSCANS'
_computing_data_collection 'Bruker XSCANS'
_computing_data_reduction 'Bruker XSCANS'
_computing_molecular_graphics 'Bruker SHELXTL'
_computing_publication_material 'SHELXL-97; enCIFer (CCDC, 2003)'
_computing_structure_refinement 'SHELXL-97 (Sheldrick, 1997)'
_computing_structure_solution 'SHELXS-97 (Sheldrick, 1990)'
_diffrn_ambient_temperature 150(2)
_diffrn_measured_fraction_theta_full 0.991
_diffrn_measured_fraction_theta_max 0.980
_diffrn_measurement_device_type 'Siemens P4 diffractometer'
_diffrn_measurement_method 'omega scans'
_diffrn_radiation_monochromator graphite
_diffrn_radiation_source 'fine-focus sealed tube'
_diffrn_radiation_type MoK\a
_diffrn_radiation_wavelength 0.71073
_diffrn_reflns_av_R_equivalents 0.0092
_diffrn_reflns_av_sigmaI/netI 0.0876
_diffrn_reflns_limit_h_max 7
_diffrn_reflns_limit_h_min -1
_diffrn_reflns_limit_k_max 10
_diffrn_reflns_limit_k_min -1
_diffrn_reflns_limit_l_max 1
_diffrn_reflns_limit_l_min -46
_diffrn_reflns_number 3144
_diffrn_reflns_theta_full 24.99
_diffrn_reflns_theta_max 24.99
_diffrn_reflns_theta_min 2.07
_diffrn_standards_decay_% 0
_diffrn_standards_interval_count 97
_diffrn_standards_number 3
_exptl_absorpt_coefficient_mu 0.101
_exptl_absorpt_correction_type none
_exptl_crystal_colour colourless
_exptl_crystal_density_diffrn 1.357
_exptl_crystal_density_method 'not measured'
_exptl_crystal_description blocks
_exptl_crystal_F_000 960
_exptl_crystal_size_max 0.40
_exptl_crystal_size_mid 0.35
_exptl_crystal_size_min 0.30
_refine_diff_density_max 0.441
_refine_diff_density_min -0.482
_refine_diff_density_rms 0.063
_refine_ls_abs_structure_details 'Flack H D (1983), Acta Cryst. A39, 876-881'
_refine_ls_abs_structure_Flack 3(2)
_refine_ls_extinction_method none
_refine_ls_goodness_of_fit_ref 1.059
_refine_ls_hydrogen_treatment constr
_refine_ls_matrix_type full
_refine_ls_number_parameters 291
_refine_ls_number_reflns 2889
_refine_ls_number_restraints 0
_refine_ls_restrained_S_all 0.984
_refine_ls_R_factor_all 0.2819
_refine_ls_R_factor_gt 0.0963
_refine_ls_shift/su_max 0.004
_refine_ls_shift/su_mean 0.002
_refine_ls_structure_factor_coef Fsqd
_refine_ls_weighting_details 'calc w=1/[\s^2^(Fo^2^)+(0.1064P)^2^+0.0000P] where P=(Fo^2^+2Fc^2^)/3'
_refine_ls_weighting_scheme calc
_refine_ls_wR_factor_gt 0.1863
_refine_ls_wR_factor_ref 0.2600
_reflns_number_gt 1108
_reflns_number_total 2889
_reflns_threshold_expression >2sigma(I)
_cod_data_source_file b502009c.txt
_cod_data_source_block 11
_cod_original_sg_symbol_H-M P2(1)2(1)2(1)
_cod_database_code 7150148

loop_
_symmetry_equiv_pos_as_xyz
'x, y, z'
'-x+1/2, -y, z+1/2'
'-x, y+1/2, -z+1/2'
'x+1/2, -y+1/2, -z'

loop_
_atom_site_label
_atom_site_type_symbol
_atom_site_fract_x
_atom_site_fract_y
_atom_site_fract_z
_atom_site_U_iso_or_equiv
_atom_site_adp_type
_atom_site_occupancy
_atom_site_symmetry_multiplicity
_atom_site_calc_flag
_atom_site_refinement_flags
_atom_site_disorder_assembly
_atom_site_disorder_group
O1 O 0.0610(13) -0.0367(11) -0.1214(2) 0.024(2) Uani 1 1 d . . .
O2 O -0.0023(15) -0.1891(12) -0.1693(2) 0.031(3) Uani 1 1 d . . .
O3 O 0.1714(14) -0.4902(10) -0.1571(2) 0.023(2) Uani 1 1 d . . .
O4 O 0.5113(14) -0.4685(13) -0.1592(2) 0.042(3) Uani 1 1 d . . .
O5 O -0.0131(14) -0.5428(10) -0.0932(2) 0.022(2) Uani 1 1 d . . .
O6 O 0.1234(15) -0.6485(12) -0.0460(2) 0.041(3) Uani 1 1 d . . .
O7 O -0.3952(14) -0.3078(12) -0.0799(2) 0.031(3) Uani 1 1 d . . .
O8 O -0.2208(12) -0.3467(11) -0.0324(2) 0.025(3) Uani 1 1 d . . .
C1 C -0.0810(20) -0.1578(16) -0.1135(3) 0.024(4) Uani 1 1 d . . .
H1 H -0.2221 -0.1185 -0.1170 0.029 Uiso 1 1 calc R . .
C2 C -0.0320(20) -0.2830(17) -0.1396(3) 0.026(4) Uani 1 1 d . . .
H2 H -0.1486 -0.3561 -0.1427 0.031 Uiso 1 1 calc R . .
C3 C 0.1582(19) -0.3725(16) -0.1309(3) 0.018(3) Uani 1 1 d . . .
H3 H 0.2754 -0.2997 -0.1337 0.021 Uiso 1 1 calc R . .
C4 C 0.1630(20) -0.4366(16) -0.0951(3) 0.029(4) Uani 1 1 d . . .
H4 H 0.2918 -0.4951 -0.0908 0.035 Uiso 1 1 calc R . .
C5 C 0.1410(20) -0.3026(16) -0.0704(3) 0.027(4) Uani 1 1 d . . .
H5A H 0.2577 -0.2312 -0.0729 0.033 Uiso 1 1 calc R . .
H5B H 0.1423 -0.3444 -0.0470 0.033 Uiso 1 1 calc R . .
C6 C -0.0520(20) -0.2102(17) -0.0758(3) 0.025(4) Uani 1 1 d . . .
H6 H -0.0400 -0.1124 -0.0620 0.030 Uiso 1 1 calc R . .
C7 C 0.0620(20) -0.0323(18) -0.1578(3) 0.030(4) Uani 1 1 d . . .
C8 C -0.0910(20) 0.0844(17) -0.1704(4) 0.046(5) Uani 1 1 d . . .
H8A H -0.2249 0.0564 -0.1617 0.070 Uiso 1 1 calc R . .
H8B H -0.0929 0.0835 -0.1953 0.070 Uiso 1 1 calc R . .
H8C H -0.0544 0.1893 -0.1623 0.070 Uiso 1 1 calc R . .
C9 C 0.2740(20) 0.0001(17) -0.1707(3) 0.038(4) Uani 1 1 d . . .
H9A H 0.3090 0.1098 -0.1663 0.057 Uiso 1 1 calc R . .
H9B H 0.2799 -0.0203 -0.1952 0.057 Uiso 1 1 calc R . .
H9C H 0.3701 -0.0684 -0.1590 0.057 Uiso 1 1 calc R . .
C10 C 0.3600(20) -0.5147(17) -0.1718(3) 0.027(4) Uani 1 1 d . . .
C11 C 0.3430(20) -0.6039(15) -0.2041(3) 0.018(3) Uani 1 1 d . . .
C12 C 0.1600(20) -0.6147(17) -0.2222(3) 0.032(4) Uani 1 1 d . . .
H12 H 0.0401 -0.5690 -0.2132 0.038 Uiso 1 1 calc R . .
C13 C 0.1550(20) -0.6910(18) -0.2525(3) 0.032(4) Uani 1 1 d . . .
H13 H 0.0331 -0.6996 -0.2650 0.038 Uiso 1 1 calc R . .
C14 C 0.3321(30) -0.7555(16) -0.2646(3) 0.040(5) Uiso 1 1 d . . .
H14 H 0.3293 -0.8074 -0.2862 0.050 Uiso 1 1 calc R . .
C15 C 0.5131(30) -0.7481(20) -0.2474(4) 0.047(5) Uani 1 1 d . . .
H15 H 0.6304 -0.7971 -0.2561 0.057 Uiso 1 1 calc R . .
C16 C 0.5212(20) -0.6688(17) -0.2168(3) 0.033(4) Uani 1 1 d . . .
H16 H 0.6443 -0.6580 -0.2049 0.039 Uiso 1 1 calc R . .
C17 C -0.0082(20) -0.6467(17) -0.0656(3) 0.028(4) Uiso 1 1 d . . .
C18 C -0.2011(20) -0.7397(17) -0.0661(3) 0.030(4) Uani 1 1 d . . .
C19 C -0.2350(20) -0.8293(16) -0.0361(3) 0.030(4) Uani 1 1 d . . .
H19 H -0.1410 -0.8274 -0.0179 0.036 Uiso 1 1 calc R . .
C20 C -0.4080(20) -0.9194(19) -0.0341(4) 0.043(5) Uani 1 1 d . . .
H20 H -0.4311 -0.9830 -0.0146 0.051 Uiso 1 1 calc R . .
C21 C -0.5450(20) -0.9171(17) -0.0600(4) 0.036(4) Uani 1 1 d . . .
H21 H -0.6647 -0.9785 -0.0583 0.043 Uiso 1 1 calc R . .
C22 C -0.5130(20) -0.8263(17) -0.0885(3) 0.039(4) Uani 1 1 d . . .
H22 H -0.6109 -0.8266 -0.1061 0.047 Uiso 1 1 calc R . .
C23 C -0.3440(20) -0.7360(17) -0.0922(3) 0.031(4) Uani 1 1 d . . .
H23 H -0.3237 -0.6731 -0.1118 0.038 Uiso 1 1 calc R . .
C24 C -0.2430(20) -0.2926(16) -0.0640(3) 0.019(3) Uani 1 1 d . . .
C25 C -0.3960(20) -0.4219(18) -0.0176(3) 0.037(4) Uani 1 1 d . . .
H25A H -0.4951 -0.3420 -0.0109 0.056 Uiso 1 1 calc R . .
H25B H -0.3556 -0.4820 -0.0025 0.056 Uiso 1 1 calc R . .
H25C H -0.4574 -0.4926 -0.0343 0.056 Uiso 1 1 calc R . .

loop_
_atom_site_aniso_label
_atom_site_aniso_U_11
_atom_site_aniso_U_22
_atom_site_aniso_U_33
_atom_site_aniso_U_23
_atom_site_aniso_U_13
_atom_site_aniso_U_12
O1 0.026(6) 0.029(6) 0.018(4) -0.006(5) 0.006(4) -0.008(5)
O2 0.027(6) 0.052(7) 0.013(4) 0.012(5) -0.001(4) 0.015(7)
O3 0.028(5) 0.024(5) 0.015(4) -0.009(5) 0.004(5) -0.007(6)
O4 0.023(6) 0.067(9) 0.036(5) -0.025(6) -0.017(5) 0.013(7)
O5 0.025(6) 0.027(5) 0.016(4) -0.001(5) -0.002(4) 0.002(6)
O6 0.037(7) 0.050(7) 0.037(5) 0.012(6) -0.024(6) 0.005(7)
O7 0.020(5) 0.038(6) 0.035(5) 0.005(6) -0.005(5) -0.009(6)
O8 0.009(5) 0.045(7) 0.023(5) 0.004(5) -0.003(4) -0.004(5)
C1 0.025(8) 0.038(9) 0.009(6) 0.000(7) -0.002(6) -0.013(9)
C2 0.028(9) 0.037(9) 0.014(6) -0.005(7) 0.001(7) -0.009(9)
C3 0.030(6) 0.035(9) 0.019(6) -0.003(6) -0.006(6) -0.002(8)
C4 0.019(8) 0.028(9) 0.039(8) 0.000(7) -0.007(8) -0.012(9)
C5 0.023(9) 0.029(8) 0.028(7) -0.013(7) -0.007(7) 0.003(9)
C6 0.022(8) 0.029(9) 0.026(7) -0.003(7) -0.007(7) -0.012(8)
C7 0.041(10) 0.035(10) 0.016(7) -0.008(8) 0.008(7) -0.007(9)
C8 0.055(12) 0.034(10) 0.051(10) 0.017(9) -0.011(9) 0.003(10)
C9 0.048(11) 0.039(9) 0.029(8) 0.003(8) -0.003(8) -0.022(10)
C10 0.021(8) 0.034(9) 0.030(7) 0.013(8) 0.001(7) 0.019(9)
C11 0.039(9) 0.015(7) 0.002(5) 0.003(6) 0.005(7) -0.001(8)
C12 0.035(9) 0.037(10) 0.024(7) 0.001(8) 0.003(8) 0.006(10)
C13 0.030(9) 0.046(10) 0.021(7) -0.007(8) -0.007(7) 0.002(10)
C15 0.036(11) 0.065(13) 0.043(9) 0.006(9) -0.002(8) -0.009(11)
C16 0.041(10) 0.046(10) 0.012(6) -0.006(8) 0.014(7) -0.003(10)
C18 0.038(10) 0.038(9) 0.014(6) -0.007(7) -0.003(7) 0.006(9)
C19 0.046(10) 0.033(9) 0.013(6) -0.006(7) -0.006(7) 0.007(10)
C20 0.040(10) 0.041(11) 0.048(10) 0.007(9) 0.012(9) -0.005(11)
C21 0.028(9) 0.026(9) 0.056(10) -0.005(9) 0.028(8) -0.005(9)
C22 0.041(11) 0.046(10) 0.032(8) 0.011(9) 0.011(8) -0.016(11)
C23 0.040(10) 0.045(10) 0.010(6) 0.002(7) 0.010(7) -0.018(10)
C24 0.015(8) 0.024(9) 0.018(7) -0.006(7) 0.001(6) -0.003(8)
C25 0.024(9) 0.059(11) 0.026(7) 0.003(9) -0.003(7) 0.006(10)

loop_
_atom_type_symbol
_atom_type_description
_atom_type_scat_dispersion_real
_atom_type_scat_dispersion_imag
_atom_type_scat_source
C C 0.0033 0.0016 'International Tables Vol C Tables 4.2.6.8 and 6.1.1.4'
H H 0.0000 0.0000 'International Tables Vol C Tables 4.2.6.8 and 6.1.1.4'
O O 0.0106 0.0060 'International Tables Vol C Tables 4.2.6.8 and 6.1.1.4'

loop_
_geom_angle_atom_site_label_1
_geom_angle_atom_site_label_2
_geom_angle_atom_site_label_3
_geom_angle
_geom_angle_site_symmetry_1
_geom_angle_site_symmetry_3
_geom_angle_publ_flag
C7 O1 C1 103.7(10) . . ?
C2 O2 C7 107.3(9) . . ?
C10 O3 C3 117.2(11) . . ?
C17 O5 C4 114.1(10) . . ?
C24 O8 C25 116.0(10) . . ?
O1 C1 C2 102.7(10) . . ?
O1 C1 C6 109.3(10) . . ?
C2 C1 C6 114.6(12) . . ?
O2 C2 C3 110.7(11) . . ?
O2 C2 C1 100.8(10) . . ?
C3 C2 C1 112.4(10) . . ?
O3 C3 C4 114.4(11) . . ?
O3 C3 C2 103.9(9) . . ?
C4 C3 C2 114.4(11) . . ?
O5 C4 C5 110.7(11) . . ?
O5 C4 C3 104.5(10) . . ?
C5 C4 C3 108.9(11) . . ?
C4 C5 C6 112.9(11) . . ?
C5 C6 C24 114.7(11) . . ?
C5 C6 C1 112.6(11) . . ?
C24 C6 C1 108.8(11) . . ?
O1 C7 O2 106.4(10) . . ?
O1 C7 C8 110.1(12) . . ?
O2 C7 C8 107.8(11) . . ?
O1 C7 C9 110.0(12) . . ?
O2 C7 C9 109.2(12) . . ?
C8 C7 C9 113.0(12) . . ?
O4 C10 O3 122.4(12) . . ?
O4 C10 C11 126.2(14) . . ?
O3 C10 C11 111.4(13) . . ?
C16 C11 C12 121.2(11) . . ?
C16 C11 C10 116.7(13) . . ?
C12 C11 C10 122.0(14) . . ?
C13 C12 C11 119.4(15) . . ?
C12 C13 C14 118.8(14) . . ?
C15 C14 C13 122.6(12) . . ?
C14 C15 C16 119.3(16) . . ?
C15 C16 C11 118.6(15) . . ?
O6 C17 O5 122.6(15) . . ?
O6 C17 C18 129.6(14) . . ?
O5 C17 C18 107.7(12) . . ?
C23 C18 C19 120.9(14) . . ?
C23 C18 C17 124.9(13) . . ?
C19 C18 C17 114.2(13) . . ?
C20 C19 C18 118.8(14) . . ?
C21 C20 C19 120.0(15) . . ?
C20 C21 C22 120.6(15) . . ?
C23 C22 C21 122.1(15) . . ?
C22 C23 C18 117.6(13) . . ?
O7 C24 O8 122.9(13) . . ?
O7 C24 C6 126.3(12) . . ?
O8 C24 C6 110.8(11) . . ?

loop_
_geom_bond_atom_site_label_1
_geom_bond_atom_site_label_2
_geom_bond_distance
_geom_bond_site_symmetry_2
_geom_bond_publ_flag
O1 C7 1.436(13) . ?
O1 C1 1.433(14) . ?
O2 C2 1.431(14) . ?
O2 C7 1.474(16) . ?
O3 C10 1.392(15) . ?
O3 C3 1.442(14) . ?
O4 C10 1.184(15) . ?
O5 C17 1.403(15) . ?
O5 C4 1.481(15) . ?
O6 C17 1.161(15) . ?
O7 C24 1.195(14) . ?
O8 C24 1.337(15) . ?
O8 C25 1.450(14) . ?
C1 C2 1.519(16) . ?
C1 C6 1.561(16) . ?
C2 C3 1.513(17) . ?
C3 C4 1.514(15) . ?
C4 C5 1.506(17) . ?
C5 C6 1.518(18) . ?
C6 C24 1.516(17) . ?
C7 C8 1.503(19) . ?
C7 C9 1.520(17) . ?
C10 C11 1.487(16) . ?
C11 C16 1.392(18) . ?
C11 C12 1.411(19) . ?
C12 C13 1.360(17) . ?
C13 C14 1.38(2) . ?
C14 C15 1.38(2) . ?
C15 C16 1.375(19) . ?
C17 C18 1.503(19) . ?
C18 C23 1.398(18) . ?
C18 C19 1.421(18) . ?
C19 C20 1.381(18) . ?
C20 C21 1.368(19) . ?
C21 C22 1.380(17) . ?
C22 C23 1.368(19) . ?

loop_
_geom_torsion_atom_site_label_1
_geom_torsion_atom_site_label_2
_geom_torsion_atom_site_label_3
_geom_torsion_atom_site_label_4
_geom_torsion
_geom_torsion_site_symmetry_1
_geom_torsion_site_symmetry_2
_geom_torsion_site_symmetry_3
_geom_torsion_site_symmetry_4
_geom_torsion_publ_flag
C7 O1 C1 C2 41.4(12) . . . . ?
C7 O1 C1 C6 163.4(12) . . . . ?
C7 O2 C2 C3 -92.8(13) . . . . ?
C7 O2 C2 C1 26.4(13) . . . . ?
O1 C1 C2 O2 -42.0(12) . . . . ?
C6 C1 C2 O2 -160.4(11) . . . . ?
O1 C1 C2 C3 75.9(12) . . . . ?
C6 C1 C2 C3 -42.5(16) . . . . ?
C10 O3 C3 C4 -98.8(13) . . . . ?
C10 O3 C3 C2 135.8(11) . . . . ?
O2 C2 C3 O3 -71.6(12) . . . . ?
C1 C2 C3 O3 176.5(10) . . . . ?
O2 C2 C3 C4 163.0(10) . . . . ?
C1 C2 C3 C4 51.0(15) . . . . ?
C17 O5 C4 C5 -79.1(12) . . . . ?
C17 O5 C4 C3 163.9(10) . . . . ?
O3 C3 C4 O5 -59.6(14) . . . . ?
C2 C3 C4 O5 60.1(13) . . . . ?
O3 C3 C4 C5 -177.9(11) . . . . ?
C2 C3 C4 C5 -58.2(16) . . . . ?
O5 C4 C5 C6 -56.4(14) . . . . ?
C3 C4 C5 C6 58.0(16) . . . . ?
C4 C5 C6 C24 73.7(14) . . . . ?
C4 C5 C6 C1 -51.3(15) . . . . ?
O1 C1 C6 C5 -71.5(14) . . . . ?
C2 C1 C6 C5 43.2(16) . . . . ?
O1 C1 C6 C24 160.3(10) . . . . ?
C2 C1 C6 C24 -85.1(14) . . . . ?
C1 O1 C7 O2 -25.1(13) . . . . ?
C1 O1 C7 C8 91.6(13) . . . . ?
C1 O1 C7 C9 -143.2(12) . . . . ?
C2 O2 C7 O1 -2.0(15) . . . . ?
C2 O2 C7 C8 -120.2(11) . . . . ?
C2 O2 C7 C9 116.7(12) . . . . ?
C3 O3 C10 O4 16.0(19) . . . . ?
C3 O3 C10 C11 -164.2(10) . . . . ?
O4 C10 C11 C16 15(2) . . . . ?
O3 C10 C11 C16 -164.8(11) . . . . ?
O4 C10 C11 C12 -161.1(15) . . . . ?
O3 C10 C11 C12 19.1(18) . . . . ?
C16 C11 C12 C13 1(2) . . . . ?
C10 C11 C12 C13 176.6(13) . . . . ?
C11 C12 C13 C14 0(2) . . . . ?
C12 C13 C14 C15 1(2) . . . . ?
C13 C14 C15 C16 -2(2) . . . . ?
C14 C15 C16 C11 3(2) . . . . ?
C12 C11 C16 C15 -2(2) . . . . ?
C10 C11 C16 C15 -178.1(13) . . . . ?
C4 O5 C17 O6 -0.2(17) . . . . ?
C4 O5 C17 C18 177.0(10) . . . . ?
O6 C17 C18 C23 -175.2(15) . . . . ?
O5 C17 C18 C23 7.9(18) . . . . ?
O6 C17 C18 C19 8(2) . . . . ?
O5 C17 C18 C19 -169.1(11) . . . . ?
C23 C18 C19 C20 3(2) . . . . ?
C17 C18 C19 C20 -179.8(12) . . . . ?
C18 C19 C20 C21 -2(2) . . . . ?
C19 C20 C21 C22 1(2) . . . . ?
C20 C21 C22 C23 0(2) . . . . ?
C21 C22 C23 C18 1(2) . . . . ?
C19 C18 C23 C22 -2(2) . . . . ?
C17 C18 C23 C22 -179.1(13) . . . . ?
C25 O8 C24 O7 -2(2) . . . . ?
C25 O8 C24 C6 177.3(11) . . . . ?
C5 C6 C24 O7 -131.0(15) . . . . ?
C1 C6 C24 O7 -4(2) . . . . ?
C5 C6 C24 O8 49.7(15) . . . . ?
C1 C6 C24 O8 176.8(11) . . . . ?

loop_
_cod_related_entry_id
_cod_related_entry_database
_cod_related_entry_code
1 ChemSpider 21188914
